data_7016975
loop_
_publ_author_name
'Ioffe, Ilya N.'
'Mazaleva, Olga N.'
'Chen, Chuanbao'
'Yang, Shangfeng'
'Kemnitz, Erhard'
'Troyanov, Sergey I.'

_publ_section_title
;
 C(76) fullerene chlorides and cage transformations. Structural and
 theoretical study.
;
_journal_issue 41
_journal_name_full 'Dalton transactions (Cambridge, England : 2003)'
_journal_page_first 11005
_journal_page_last 11011
_journal_paper_doi 10.1039/c1dt10256g
_journal_volume 40
_journal_year 2011
_chemical_formula_sum 'C76 Cl25.92'
_chemical_formula_weight 1831.54
_chemical_name_systematic
;
?
;
_space_group_IT_number 14
_symmetry_cell_setting monoclinic
_symmetry_space_group_name_Hall '-P 2yn'
_symmetry_space_group_name_H-M 'P 1 21/n 1'
_atom_sites_solution_hydrogens none
_atom_sites_solution_primary direct
_atom_sites_solution_secondary difmap
_audit_creation_method SHELXL-97
_cell_angle_alpha 90.00
_cell_angle_beta 109.500(10)
_cell_angle_gamma 90.00
_cell_formula_units_Z 4
_cell_length_a 11.5460(10)
_cell_length_b 37.895(3)
_cell_length_c 14.953(2)
_cell_measurement_reflns_used 20000
_cell_measurement_temperature 100(2)
_cell_measurement_theta_max 32
_cell_measurement_theta_min 5
_cell_volume 6167.2(12)
_computing_cell_refinement XDS
_computing_data_collection XDS
_computing_data_reduction XDS
_computing_structure_refinement 'SHELXL-97 (Sheldrick, 1997)'
_computing_structure_solution 'SHELXS-97 (Sheldrick, 1990)'
_diffrn_ambient_temperature 100(2)
_diffrn_measured_fraction_theta_full 0.872
_diffrn_measured_fraction_theta_max 0.748
_diffrn_measurement_device_type MAR225
_diffrn_measurement_method CCD
_diffrn_radiation_monochromator Cu(113)
_diffrn_radiation_source 'BL14.2, PSF, BESSY, Berlin, Germany'
_diffrn_radiation_type synchrotron
_diffrn_radiation_wavelength 0.90500
_diffrn_reflns_av_R_equivalents 0.0967
_diffrn_reflns_av_sigmaI/netI 0.0763
_diffrn_reflns_limit_h_max 14
_diffrn_reflns_limit_h_min -14
_diffrn_reflns_limit_k_max 46
_diffrn_reflns_limit_k_min -46
_diffrn_reflns_limit_l_max 17
_diffrn_reflns_limit_l_min -18
_diffrn_reflns_number 54184
_diffrn_reflns_theta_full 32.60
_diffrn_reflns_theta_max 36.54
_diffrn_reflns_theta_min 1.37
_exptl_absorpt_coefficient_mu 1.196
_exptl_absorpt_correction_type none
_exptl_crystal_colour yellow
_exptl_crystal_density_diffrn 1.973
_exptl_crystal_density_method 'not measured'
_exptl_crystal_description needle
_exptl_crystal_F_000 3586
_exptl_crystal_size_max 0.04
_exptl_crystal_size_mid 0.02
_exptl_crystal_size_min 0.01
_refine_diff_density_max 0.970
_refine_diff_density_min -0.712
_refine_diff_density_rms 0.148
_refine_ls_extinction_method none
_refine_ls_goodness_of_fit_ref 1.008
_refine_ls_matrix_type full
_refine_ls_number_parameters 1039
_refine_ls_number_reflns 11018
_refine_ls_number_restraints 42
_refine_ls_restrained_S_all 1.009
_refine_ls_R_factor_all 0.1760
_refine_ls_R_factor_gt 0.1283
_refine_ls_shift/su_max 0.003
_refine_ls_shift/su_mean 0.000
_refine_ls_structure_factor_coef Fsqd
_refine_ls_weighting_details 'calc w=1/[\s^2^(Fo^2^)+(0.0700P)^2^+130.0000P] where P=(Fo^2^+2Fc^2^)/3'
_refine_ls_weighting_scheme calc
_refine_ls_wR_factor_gt 0.2860
_refine_ls_wR_factor_ref 0.3007
_reflns_number_gt 7449
_reflns_number_total 11018
_reflns_threshold_expression >2sigma(I)
_cod_data_source_file c1dt10256g.txt
_cod_data_source_block c76cl-III_805559
_cod_depositor_comments
;
The following automatic conversions were performed:

'_symmetry_cell_setting' value 'Monoclinic' changed to 'monoclinic'
according to /home/saulius/struct/CIF-dictionaries/cif_core.dic
dictionary named 'cif_core.dic' version 2.4.1 from 2010-06-29.

Automatic conversion script
Id: cif_fix_values 1715 2011-07-08 13:25:40Z adriana 
;
_cod_original_cell_volume 6167.2(11)
_cod_original_sg_symbol_H-M P2(1)/n
_cod_database_code 7016975

loop_
_symmetry_equiv_pos_as_xyz
'x, y, z'
'-x+1/2, y+1/2, -z+1/2'
'-x, -y, -z'
'x-1/2, -y-1/2, z-1/2'

loop_
_atom_site_label
_atom_site_type_symbol
_atom_site_fract_x
_atom_site_fract_y
_atom_site_fract_z
_atom_site_U_iso_or_equiv
_atom_site_adp_type
_atom_site_occupancy
_atom_site_symmetry_multiplicity
_atom_site_calc_flag
_atom_site_refinement_flags
Cl1 Cl 0.1409(3) 0.50343(8) 0.6795(2) 0.0549(9) Uani 1 1 d .
Cl2 Cl 0.1961(7) 0.50117(18) 0.4900(4) 0.044(2) Uani 0.70(3) 1 d P
Cl2A Cl 0.145(3) 0.5146(8) 0.4944(12) 0.075(7) Uani 0.30(3) 1 d PU
Cl3 Cl -0.0199(3) 0.57510(15) 0.4755(3) 0.0567(12) Uani 0.837(6) 1 d P
Cl3A Cl -0.0352(18) 0.5946(7) 0.4989(19) 0.064(7) Uani 0.163(6) 1 d P
Cl4 Cl 0.387(3) 0.4869(5) 0.5470(19) 0.080(8) Uani 0.163(6) 1 d P
Cl5 Cl 0.3898(4) 0.55548(12) 0.3496(2) 0.0513(11) Uani 0.837(6) 1 d P
Cl5A Cl 0.345(2) 0.5750(7) 0.3461(12) 0.059(6) Uani 0.163(6) 1 d P
Cl6 Cl 0.1181(4) 0.61554(15) 0.3134(3) 0.0702(14) Uani 0.837(6) 1 d P
Cl6A Cl 0.094(3) 0.6386(7) 0.334(2) 0.094(11) Uani 0.163(6) 1 d P
Cl7 Cl -0.0717(3) 0.67242(13) 0.5780(4) 0.0591(12) Uani 0.837(6) 1 d P
Cl7A Cl -0.058(2) 0.6876(7) 0.627(2) 0.088(10) Uani 0.163(6) 1 d PU
Cl8 Cl 0.1271(4) 0.74144(12) 0.7956(4) 0.0757(13) Uani 0.86 1 d P
Cl8A Cl 0.174(3) 0.7490(10) 0.864(3) 0.104(12) Uani 0.14 1 d PU
Cl9 Cl -0.0062(7) 0.6759(2) 0.8155(6) 0.053(2) Uani 0.70(3) 1 d P
Cl9A Cl 0.007(3) 0.6847(8) 0.851(3) 0.109(10) Uani 0.30(3) 1 d PU
Cl10 Cl 0.1367(4) 0.65448(11) 1.0183(3) 0.0643(12) Uani 0.837(6) 1 d P
Cl11 Cl 0.3074(5) 0.71747(11) 1.0479(4) 0.0756(17) Uani 0.919(11) 1 d P
C11A Cl 0.377(5) 0.7179(11) 1.102(3) 0.057(13) Uani 0.081(11) 1 d PU
Cl12 Cl 0.5236(4) 0.67823(12) 1.1846(3) 0.0745(16) Uani 0.919(11) 1 d P
Cl13 Cl 0.3917(4) 0.60819(11) 1.1743(3) 0.0737(11) Uani 1 1 d .
Cl14 Cl 0.6141(3) 0.56303(11) 1.2007(2) 0.0669(10) Uani 1 1 d .
Cl15 Cl 0.7919(4) 0.62300(12) 1.2118(2) 0.0761(12) Uani 1 1 d .
Cl16 Cl 0.9458(3) 0.58492(11) 1.1135(2) 0.0654(10) Uani 1 1 d .
Cl17 Cl 0.8026(3) 0.51604(9) 1.0869(2) 0.0588(9) Uani 1 1 d .
Cl18 Cl 0.8399(3) 0.49660(9) 0.9022(2) 0.0588(9) Uani 1 1 d .
Cl19 Cl 0.9885(2) 0.56212(9) 0.8971(2) 0.0566(9) Uani 1 1 d .
Cl20 Cl 0.8901(5) 0.55365(13) 0.6845(4) 0.0445(11) Uani 0.837(6) 1 d P
C20A Cl 0.892(2) 0.5685(7) 0.693(2) 0.049(7) Uani 0.163(6) 1 d PU
Cl21 Cl 0.7176(18) 0.5072(6) 0.6516(18) 0.070(7) Uani 0.163(6) 1 d P
Cl22 Cl 0.7087(3) 0.59282(9) 0.4723(2) 0.0597(9) Uani 1 1 d .
Cl23 Cl 0.3002(4) 0.67270(11) 0.3238(3) 0.0794(12) Uani 1 1 d .
Cl24 Cl 0.1135(4) 0.72262(15) 0.4392(4) 0.0692(14) Uani 0.837(6) 1 d P
C24A Cl 0.133(3) 0.7403(7) 0.482(2) 0.091(10) Uani 0.163(6) 1 d P
Cl25 Cl 0.3152(4) 0.77462(11) 0.6726(4) 0.0777(15) Uani 0.837(6) 1 d P
Cl26 Cl 0.6135(3) 0.69391(9) 0.4735(3) 0.0618(9) Uani 1 1 d .
Cl27 Cl 0.4870(5) 0.75885(14) 0.5652(5) 0.0667(14) Uani 0.837(6) 1 d P
C27A Cl 0.520(5) 0.7683(10) 0.615(3) 0.14(2) Uani 0.163(6) 1 d P
Cl28 Cl 0.7043(3) 0.74287(9) 0.7453(3) 0.0673(10) Uani 1 1 d .
C1 C 0.2105(9) 0.5708(3) 0.7051(8) 0.045(3) Uani 1 1 d .
C2 C 0.2468(9) 0.5770(3) 0.8072(8) 0.040(3) Uani 1 1 d .
C3 C 0.3511(9) 0.5577(3) 0.8711(8) 0.041(3) Uani 1 1 d .
C4 C 0.4192(9) 0.5356(3) 0.8337(8) 0.037(3) Uani 1 1 d .
C5 C 0.3767(9) 0.5283(3) 0.7375(8) 0.038(3) Uani 1 1 d .
C6 C 0.2492(10) 0.5367(3) 0.6736(8) 0.047(3) Uani 1 1 d .
C7 C 0.2658(12) 0.5386(4) 0.5711(8) 0.056(4) Uani 1 1 d .
C8 C 0.2249(9) 0.5726(3) 0.5231(8) 0.048(3) Uani 1 1 d U
C9 C 0.1309(10) 0.5945(4) 0.5392(10) 0.062(4) Uani 1 1 d .
C10 C 0.1493(10) 0.5982(3) 0.6461(10) 0.050(3) Uani 1 1 d .
C11 C 0.1246(11) 0.6303(4) 0.6789(10) 0.055(3) Uani 1 1 d .
C12 C 0.1525(11) 0.6352(4) 0.7759(13) 0.065(4) Uani 1 1 d .
C13 C 0.2152(10) 0.6077(3) 0.8382(9) 0.049(3) Uani 1 1 d .
C14 C 0.2712(11) 0.6209(3) 0.9341(10) 0.053(3) Uani 1 1 d .
C15 C 0.3658(12) 0.6031(4) 0.9929(10) 0.057(3) Uani 1 1 d .
C16 C 0.4090(10) 0.5717(3) 0.9624(8) 0.042(3) Uani 1 1 d .
C17 C 0.5362(11) 0.5663(3) 1.0127(9) 0.049(3) Uani 1 1 d .
C18 C 0.6048(9) 0.5486(3) 0.9723(7) 0.036(2) Uani 1 1 d .
C19 C 0.5506(8) 0.5340(3) 0.8802(7) 0.032(2) Uani 1 1 d .
C20 C 0.6322(9) 0.5313(3) 0.8311(8) 0.037(3) Uani 1 1 d .
C21 C 0.5887(9) 0.5325(3) 0.7314(7) 0.035(2) Uani 1 1 d .
C22 C 0.4609(10) 0.5264(3) 0.6880(8) 0.041(3) Uani 1 1 d .
C23 C 0.4029(9) 0.5337(3) 0.5912(8) 0.041(3) Uani 1 1 d .
C24 C 0.4682(10) 0.5531(3) 0.5454(7) 0.043(3) Uani 1 1 d .
C25 C 0.4020(12) 0.5771(4) 0.4621(8) 0.056(3) Uani 1 1 d .
C26 C 0.2807(11) 0.5883(4) 0.4682(9) 0.052(3) Uani 1 1 d .
C27 C 0.2270(10) 0.6235(4) 0.4370(9) 0.058(4) Uani 1 1 d .
C28 C 0.1520(10) 0.6288(4) 0.4974(10) 0.056(4) Uani 1 1 d .
C29 C 0.1395(11) 0.6586(4) 0.5351(10) 0.063(4) Uani 1 1 d .
C30 C 0.0937(11) 0.6632(4) 0.6205(11) 0.059(4) Uani 1 1 d .
C31 C 0.1714(13) 0.6924(4) 0.6760(11) 0.061(4) Uani 1 1 d .
C32 C 0.2017(13) 0.6996(4) 0.7841(13) 0.076(5) Uani 1 1 d .
C33 C 0.1528(13) 0.6689(4) 0.8350(12) 0.068(4) Uani 1 1 d .
C34 C 0.2325(13) 0.6576(4) 0.9456(12) 0.069(4) Uani 1 1 d .
C35 C 0.3467(13) 0.6796(4) 0.9936(11) 0.064(4) Uani 1 1 d .
C36 C 0.4724(14) 0.6573(4) 1.0717(11) 0.069(4) Uani 1 1 d .
C37 C 0.4562(12) 0.6168(4) 1.0859(10) 0.061(4) Uani 1 1 d .
C38 C 0.5817(12) 0.5907(4) 1.0992(8) 0.052(3) Uani 1 1 d .
C39 C 0.7015(12) 0.6088(4) 1.0923(9) 0.059(4) Uani 1 1 d .
C40 C 0.7867(10) 0.5865(4) 1.0401(8) 0.051(3) Uani 1 1 d .
C41 C 0.7415(10) 0.5496(3) 0.9993(8) 0.048(3) Uani 1 1 d .
C42 C 0.7612(11) 0.5385(3) 0.8959(9) 0.051(3) Uani 1 1 d .
C43 C 0.8226(9) 0.5668(3) 0.8500(8) 0.043(3) Uani 1 1 d .
C44 C 0.7723(10) 0.5686(3) 0.7337(8) 0.045(3) Uani 1 1 d .
C45 C 0.6580(10) 0.5496(3) 0.6824(7) 0.038(3) Uani 1 1 d .
C46 C 0.5898(10) 0.5619(3) 0.5903(8) 0.043(3) Uani 1 1 d .
C47 C 0.6163(11) 0.5969(3) 0.5494(8) 0.047(3) Uani 1 1 d .
C48 C 0.4879(11) 0.6081(4) 0.4873(8) 0.050(3) Uani 1 1 d .
C49 C 0.4529(10) 0.6412(4) 0.4810(8) 0.047(3) Uani 1 1 d .
C50 C 0.3210(13) 0.6530(4) 0.4409(10) 0.065(4) Uani 1 1 d .
C51 C 0.3162(11) 0.6813(4) 0.5061(10) 0.059(4) Uani 1 1 d .
C52 C 0.2084(11) 0.6922(4) 0.5293(10) 0.056(3) Uani 1 1 d .
C53 C 0.2411(11) 0.7068(3) 0.6258(10) 0.055(4) Uani 1 1 d .
C54 C 0.3518(13) 0.7275(4) 0.6723(11) 0.067(4) Uani 1 1 d .
C55 C 0.4061(13) 0.7162(3) 0.7746(12) 0.064(4) Uani 1 1 d .
C56 C 0.3369(11) 0.7052(3) 0.8311(11) 0.055(3) Uani 1 1 d .
C57 C 0.4013(13) 0.6931(3) 0.9230(11) 0.059(4) Uani 1 1 d .
C58 C 0.5256(12) 0.6860(3) 0.9472(10) 0.055(3) Uani 1 1 d .
C59 C 0.5646(12) 0.6626(4) 1.0254(10) 0.059(4) Uani 1 1 d .
C60 C 0.6653(11) 0.6416(3) 1.0349(9) 0.050(3) Uani 1 1 d .
C61 C 0.7254(11) 0.6431(4) 0.9668(9) 0.051(3) Uani 1 1 d .
C62 C 0.7774(10) 0.6113(3) 0.9594(9) 0.047(3) Uani 1 1 d .
C63 C 0.7959(8) 0.6017(3) 0.8765(7) 0.037(3) Uani 1 1 d .
C64 C 0.7592(9) 0.6258(3) 0.7993(8) 0.038(3) Uani 1 1 d .
C65 C 0.7420(10) 0.6081(3) 0.7152(8) 0.040(3) Uani 1 1 d .
C66 C 0.6675(10) 0.6219(3) 0.6301(7) 0.038(3) Uani 1 1 d .
C67 C 0.6193(9) 0.6565(3) 0.6290(8) 0.040(3) Uani 1 1 d .
C68 C 0.5298(11) 0.6705(4) 0.5393(9) 0.052(3) Uani 1 1 d .
C69 C 0.4355(13) 0.6933(3) 0.5575(9) 0.055(3) Uani 1 1 d .
C70 C 0.4661(15) 0.7213(4) 0.6305(11) 0.069(4) Uani 1 1 d .
C71 C 0.5780(12) 0.7112(3) 0.7191(10) 0.058(4) Uani 1 1 d .
C72 C 0.5293(11) 0.7090(3) 0.8004(9) 0.047(3) Uani 1 1 d .
C73 C 0.5911(11) 0.6911(3) 0.8855(10) 0.049(3) Uani 1 1 d .
C74 C 0.6913(10) 0.6677(3) 0.8924(8) 0.043(3) Uani 1 1 d .
C75 C 0.7049(9) 0.6584(3) 0.8027(8) 0.042(3) Uani 1 1 d .
C76 C 0.6410(9) 0.6754(3) 0.7149(9) 0.043(3) Uani 1 1 d .

loop_
_atom_site_aniso_label
_atom_site_aniso_U_11
_atom_site_aniso_U_22
_atom_site_aniso_U_33
_atom_site_aniso_U_23
_atom_site_aniso_U_13
_atom_site_aniso_U_12
Cl1 0.0271(14) 0.0682(19) 0.0557(19) 0.0091(14) -0.0044(14) -0.0174(12)
Cl2 0.032(3) 0.049(3) 0.036(3) -0.0087(19) -0.008(2) -0.004(2)
Cl2A 0.075(12) 0.087(12) 0.065(8) -0.022(7) 0.024(8) -0.014(11)
Cl3 0.0209(18) 0.076(3) 0.055(3) 0.006(2) -0.0114(17) -0.0057(19)
Cl3A 0.027(10) 0.061(14) 0.078(17) -0.003(12) -0.017(10) 0.012(9)
Cl4 0.103(19) 0.046(11) 0.093(18) -0.030(11) 0.036(15) -0.003(11)
Cl5 0.065(3) 0.060(3) 0.0199(18) -0.0013(15) 0.0016(17) 0.006(2)
Cl5A 0.091(17) 0.066(14) 0.014(9) 0.002(8) 0.008(10) 0.026(12)
Cl6 0.054(3) 0.099(4) 0.034(2) 0.011(2) -0.0166(19) 0.003(2)
Cl6A 0.11(2) 0.052(13) 0.086(19) -0.023(13) -0.006(16) 0.032(14)
Cl7 0.0227(17) 0.074(3) 0.071(3) 0.014(2) 0.0037(19) 0.0106(17)
Cl7A 0.043(12) 0.088(16) 0.115(19) -0.055(15) 0.002(12) 0.020(11)
Cl8 0.068(3) 0.068(3) 0.102(4) 0.006(3) 0.043(3) 0.013(2)
Cl8A 0.084(19) 0.11(2) 0.11(2) -0.074(17) 0.008(16) 0.006(15)
Cl9 0.029(3) 0.067(4) 0.068(5) -0.012(3) 0.023(3) 0.001(2)
Cl9A 0.074(14) 0.105(14) 0.18(2) -0.043(14) 0.082(15) 0.025(11)
Cl10 0.052(2) 0.073(3) 0.084(3) 0.007(2) 0.045(2) 0.0041(18)
Cl11 0.083(4) 0.073(3) 0.086(4) -0.020(2) 0.048(3) -0.006(2)
C11A 0.058(17) 0.059(15) 0.042(16) -0.025(11) -0.001(12) -0.003(11)
Cl12 0.090(3) 0.089(3) 0.054(3) -0.032(2) 0.036(2) -0.029(2)
Cl13 0.088(3) 0.093(3) 0.052(2) -0.0094(18) 0.039(2) -0.015(2)
Cl14 0.065(2) 0.102(3) 0.0262(16) 0.0057(15) 0.0040(16) -0.0062(18)
Cl15 0.065(2) 0.119(3) 0.0312(17) -0.0197(18) -0.0012(17) -0.024(2)
Cl16 0.0279(15) 0.112(3) 0.0373(17) 0.0002(16) -0.0148(14) -0.0078(15)
Cl17 0.0379(16) 0.085(2) 0.0387(17) 0.0211(15) -0.0076(14) 0.0032(14)
Cl18 0.0446(17) 0.0650(19) 0.059(2) 0.0159(15) 0.0072(16) 0.0121(14)
Cl19 0.0178(13) 0.084(2) 0.058(2) 0.0036(16) -0.0002(13) 0.0031(12)
Cl20 0.035(2) 0.052(3) 0.049(2) -0.005(2) 0.0185(17) 0.002(2)
C20A 0.021(8) 0.069(13) 0.067(12) 0.002(10) 0.028(8) -0.004(9)
Cl21 0.039(11) 0.066(13) 0.099(18) -0.027(12) 0.017(11) 0.011(9)
Cl22 0.061(2) 0.078(2) 0.0447(19) 0.0032(15) 0.0246(17) -0.0027(16)
Cl23 0.084(3) 0.101(3) 0.048(2) 0.0334(19) 0.015(2) 0.021(2)
Cl24 0.071(3) 0.067(3) 0.064(3) 0.029(2) 0.016(3) 0.029(2)
C24A 0.12(2) 0.047(14) 0.09(2) -0.010(13) 0.007(17) 0.042(14)
Cl25 0.078(3) 0.051(2) 0.122(4) 0.021(2) 0.056(3) 0.013(2)
Cl26 0.056(2) 0.074(2) 0.058(2) 0.0237(16) 0.0231(17) 0.0002(16)
Cl27 0.075(3) 0.050(3) 0.086(4) 0.016(2) 0.042(3) 0.001(2)
C27A 0.22(5) 0.056(19) 0.10(3) 0.003(18) 0.02(3) 0.02(2)
Cl28 0.069(2) 0.0544(19) 0.090(3) -0.0103(17) 0.042(2) -0.0208(16)
C1 0.013(5) 0.072(8) 0.044(7) 0.012(6) 0.003(5) -0.011(5)
C2 0.014(5) 0.054(7) 0.046(7) 0.009(5) 0.004(5) -0.011(4)
C3 0.022(5) 0.066(7) 0.031(6) 0.009(5) 0.004(5) -0.011(5)
C4 0.028(5) 0.043(6) 0.033(6) 0.005(4) 0.001(5) -0.009(4)
C5 0.018(5) 0.060(7) 0.037(7) 0.008(5) 0.010(5) -0.008(4)
C6 0.024(5) 0.063(7) 0.043(7) 0.011(5) -0.005(5) -0.013(5)
C7 0.048(7) 0.080(9) 0.025(6) 0.003(6) -0.007(6) -0.027(6)
C8 0.013(5) 0.083(8) 0.033(6) 0.004(6) -0.012(5) -0.011(5)
C9 0.022(6) 0.077(9) 0.069(10) 0.023(7) -0.009(6) -0.004(5)
C10 0.020(5) 0.061(8) 0.067(9) 0.010(6) 0.009(6) -0.004(5)
C11 0.031(6) 0.076(9) 0.054(9) 0.022(7) 0.008(6) 0.002(6)
C12 0.023(6) 0.073(9) 0.107(13) 0.018(8) 0.033(8) 0.001(5)
C13 0.030(6) 0.070(8) 0.041(7) 0.014(6) 0.003(6) -0.009(5)
C14 0.029(6) 0.070(8) 0.069(9) 0.006(7) 0.028(7) -0.006(5)
C15 0.042(7) 0.071(9) 0.052(8) 0.012(6) 0.008(6) -0.005(6)
C16 0.026(5) 0.061(7) 0.035(7) 0.008(5) 0.007(5) -0.006(5)
C17 0.036(6) 0.065(8) 0.039(7) 0.005(5) 0.002(6) -0.008(5)
C18 0.025(5) 0.054(6) 0.024(6) 0.006(4) 0.003(5) -0.002(4)
C19 0.015(5) 0.048(6) 0.025(5) 0.010(4) -0.005(4) 0.002(4)
C20 0.028(5) 0.048(6) 0.033(6) 0.001(4) 0.007(5) -0.007(4)
C21 0.022(5) 0.052(6) 0.031(6) -0.006(4) 0.010(5) -0.007(4)
C22 0.029(6) 0.054(7) 0.028(6) 0.004(5) -0.005(5) -0.012(5)
C23 0.025(5) 0.062(7) 0.029(6) -0.005(5) 0.001(5) -0.002(5)
C24 0.028(6) 0.065(7) 0.024(6) -0.003(5) -0.007(5) -0.010(5)
C25 0.054(8) 0.081(9) 0.029(7) 0.010(6) 0.008(6) -0.006(6)
C26 0.042(7) 0.073(8) 0.036(7) 0.003(6) 0.006(6) -0.003(6)
C27 0.021(6) 0.098(10) 0.044(8) 0.019(7) -0.007(6) -0.004(6)
C28 0.024(6) 0.070(9) 0.057(9) 0.012(7) -0.009(6) 0.017(6)
C29 0.023(6) 0.099(12) 0.060(9) 0.039(8) 0.003(6) 0.009(6)
C30 0.026(6) 0.077(9) 0.076(10) 0.021(7) 0.020(7) 0.012(6)
C31 0.052(8) 0.065(8) 0.071(10) 0.021(7) 0.028(8) 0.020(6)
C32 0.052(8) 0.068(9) 0.114(14) 0.021(9) 0.035(9) 0.019(7)
C33 0.054(8) 0.065(9) 0.097(12) 0.015(8) 0.041(9) 0.003(7)
C34 0.047(8) 0.079(10) 0.089(12) 0.013(8) 0.034(8) -0.002(7)
C35 0.062(9) 0.058(8) 0.084(11) -0.013(7) 0.041(8) -0.017(6)
C36 0.072(10) 0.089(11) 0.056(9) -0.024(7) 0.036(8) -0.024(8)
C37 0.051(8) 0.084(10) 0.046(8) -0.012(7) 0.015(7) -0.003(7)
C38 0.050(7) 0.084(9) 0.026(6) -0.006(6) 0.016(6) -0.011(6)
C39 0.055(8) 0.076(9) 0.032(7) -0.006(6) -0.005(6) -0.010(6)
C40 0.025(6) 0.085(9) 0.032(7) -0.010(6) -0.006(5) -0.001(5)
C41 0.029(6) 0.081(9) 0.027(6) 0.010(5) -0.001(5) 0.005(5)
C42 0.034(6) 0.066(8) 0.043(7) 0.011(6) 0.000(6) 0.008(5)
C43 0.018(5) 0.066(7) 0.030(6) 0.000(5) -0.011(5) -0.007(5)
C44 0.029(6) 0.067(8) 0.038(7) -0.004(5) 0.011(5) -0.003(5)
C45 0.036(6) 0.051(6) 0.025(6) -0.003(4) 0.007(5) 0.003(5)
C46 0.040(6) 0.056(7) 0.032(6) -0.006(5) 0.012(5) -0.009(5)
C47 0.045(7) 0.066(8) 0.023(6) 0.002(5) 0.005(5) -0.008(5)
C48 0.050(7) 0.073(9) 0.017(6) 0.005(5) -0.001(5) -0.010(6)
C49 0.029(6) 0.076(9) 0.037(7) 0.016(6) 0.014(5) 0.004(5)
C50 0.057(9) 0.073(9) 0.052(9) 0.022(7) 0.002(7) 0.011(7)
C51 0.030(6) 0.083(10) 0.056(9) 0.042(7) 0.006(6) 0.014(6)
C52 0.033(6) 0.075(9) 0.052(8) 0.025(6) 0.003(6) 0.007(6)
C53 0.033(6) 0.059(8) 0.070(10) 0.027(7) 0.013(7) 0.015(5)
C54 0.060(9) 0.064(9) 0.077(11) 0.015(7) 0.025(8) 0.010(7)
C55 0.059(9) 0.048(7) 0.097(12) -0.009(7) 0.044(9) -0.016(6)
C56 0.041(7) 0.054(7) 0.087(11) 0.008(7) 0.043(8) 0.014(5)
C57 0.061(9) 0.059(8) 0.066(9) -0.013(7) 0.033(8) -0.011(6)
C58 0.053(8) 0.046(7) 0.063(9) -0.006(6) 0.015(7) -0.005(5)
C59 0.046(8) 0.063(8) 0.068(10) -0.026(7) 0.020(7) -0.017(6)
C60 0.042(7) 0.064(8) 0.040(7) -0.021(6) 0.009(6) -0.021(6)
C61 0.036(6) 0.072(9) 0.039(7) -0.016(6) 0.006(6) -0.024(6)
C62 0.024(6) 0.057(7) 0.047(8) -0.008(5) -0.003(5) -0.016(5)
C63 0.011(4) 0.061(7) 0.028(6) 0.002(5) -0.009(4) -0.010(4)
C64 0.024(5) 0.050(6) 0.036(6) 0.000(5) 0.006(5) -0.009(4)
C65 0.032(6) 0.061(7) 0.027(6) 0.001(5) 0.010(5) -0.015(5)
C66 0.032(6) 0.053(6) 0.023(6) 0.006(4) 0.003(5) -0.008(5)
C67 0.022(5) 0.064(7) 0.035(6) 0.007(5) 0.011(5) -0.012(5)
C68 0.036(6) 0.078(9) 0.037(7) 0.017(6) 0.007(6) -0.003(6)
C69 0.064(9) 0.048(7) 0.052(8) 0.016(6) 0.019(7) 0.000(6)
C70 0.079(10) 0.060(9) 0.068(10) 0.020(7) 0.023(9) 0.010(7)
C71 0.051(8) 0.050(7) 0.069(9) 0.005(6) 0.015(7) -0.014(6)
C72 0.036(6) 0.053(7) 0.055(8) -0.001(6) 0.020(6) -0.007(5)
C73 0.035(6) 0.063(8) 0.058(8) -0.017(6) 0.026(7) -0.016(5)
C74 0.039(6) 0.048(6) 0.038(7) -0.013(5) 0.007(5) -0.017(5)
C75 0.019(5) 0.058(7) 0.041(7) -0.004(5) -0.001(5) -0.014(4)
C76 0.020(5) 0.050(6) 0.062(8) -0.002(5) 0.017(6) -0.011(4)

loop_
_atom_type_symbol
_atom_type_description
_atom_type_scat_dispersion_real
_atom_type_scat_dispersion_imag
_atom_type_scat_source
C C 0.0033 0.0016 'International Tables Vol C Tables 4.2.6.8 and 6.1.1.4'
Cl Cl 0.1484 0.1585 'International Tables Vol C Tables 4.2.6.8 and 6.1.1.4'

loop_
_geom_angle_atom_site_label_1
_geom_angle_atom_site_label_2
_geom_angle_atom_site_label_3
_geom_angle
Cl2A Cl2 C7 68.3(14)
Cl2A Cl2 Cl4 144.5(15)
C7 Cl2 Cl4 76.7(7)
Cl2 Cl2A C7 86(2)
Cl3A Cl3 C9 74.5(15)
Cl3 Cl3A C9 78.1(16)
C23 Cl4 Cl2 82.5(10)
Cl5A Cl5 C25 63.3(12)
Cl5 Cl5A C25 87.7(15)
Cl5 Cl5A C26 118.6(16)
C25 Cl5A C26 41.7(8)
Cl6A Cl6 C27 73.6(16)
Cl6 Cl6A C27 75.6(16)
Cl7A Cl7 C30 88.0(15)
Cl7 Cl7A C30 65.3(14)
Cl8A Cl8 C32 103(2)
Cl9A Cl9 C33 90(3)
Cl9 Cl9A C33 72(3)
C11A Cl11 C35 98(3)
Cl11 C11A C35 57(2)
Cl11 C11A Cl12 137(3)
C35 C11A Cl12 82.4(15)
C36 Cl12 C11A 80.1(12)
C20A Cl20 C44 66(3)
Cl20 C20A C44 96(3)
C24A Cl24 C52 89.8(18)
Cl24 C24A C52 64.0(14)
C27A Cl27 C70 88(3)
Cl27 C27A C70 68(3)
C10 C1 C2 116.7(12)
C10 C1 C6 126.0(12)
C2 C1 C6 117.2(10)
C13 C2 C1 118.9(10)
C13 C2 C3 117.8(11)
C1 C2 C3 119.3(11)
C4 C3 C16 117.9(10)
C4 C3 C2 119.6(10)
C16 C3 C2 117.8(11)
C5 C4 C3 119.2(10)
C5 C4 C19 116.3(11)
C3 C4 C19 118.5(10)
C4 C5 C22 119.3(9)
C4 C5 C6 123.5(11)
C22 C5 C6 112.3(10)
C1 C6 C5 108.5(9)
C1 C6 C7 113.9(10)
C5 C6 C7 102.3(10)
C1 C6 Cl1 107.8(9)
C5 C6 Cl1 111.8(8)
C7 C6 Cl1 112.5(8)
C8 C7 C23 110.1(10)
C8 C7 C6 112.5(12)
C23 C7 C6 104.7(9)
C8 C7 Cl2A 94.6(13)
C23 C7 Cl2A 128.3(16)
C6 C7 Cl2A 106.5(10)
C8 C7 Cl2 110.4(8)
C23 C7 Cl2 103.4(10)
C6 C7 Cl2 115.1(8)
Cl2A C7 Cl2 25.2(10)
C26 C8 C9 112.9(12)
C26 C8 C7 123.0(12)
C9 C8 C7 123.6(12)
C8 C9 C28 101.0(12)
C8 C9 C10 111.9(10)
C28 C9 C10 111.5(12)
C8 C9 Cl3A 135.8(14)
C28 C9 Cl3A 99.2(11)
C10 C9 Cl3A 96.3(13)
C8 C9 Cl3 108.6(10)
C28 C9 Cl3 112.9(8)
C10 C9 Cl3 110.7(9)
Cl3A C9 Cl3 27.3(8)
C11 C10 C1 123.7(13)
C11 C10 C9 118.5(12)
C1 C10 C9 116.8(12)
C10 C11 C12 119.2(12)
C10 C11 C30 124.5(14)
C12 C11 C30 115.0(14)
C11 C12 C13 118.3(14)
C11 C12 C33 131.5(13)
C13 C12 C33 108.9(14)
C2 C13 C12 122.9(13)
C2 C13 C14 123.7(11)
C12 C13 C14 110.9(13)
C15 C14 C13 118.3(13)
C15 C14 C34 127.4(14)
C13 C14 C34 112.6(12)
C14 C15 C16 120.6(13)
C14 C15 C37 126.0(13)
C16 C15 C37 111.9(11)
C3 C16 C15 121.5(10)
C3 C16 C17 122.1(12)
C15 C16 C17 111.1(11)
C18 C17 C16 119.9(11)
C18 C17 C38 126.9(11)
C16 C17 C38 111.3(12)
C17 C18 C19 120.1(9)
C17 C18 C41 127.0(10)
C19 C18 C41 110.8(10)
C20 C19 C18 112.8(9)
C20 C19 C4 122.9(9)
C18 C19 C4 120.1(10)
C19 C20 C21 119.7(9)
C19 C20 C42 110.4(10)
C21 C20 C42 127.1(10)
C20 C21 C45 120.1(9)
C20 C21 C22 115.4(10)
C45 C21 C22 121.3(10)
C23 C22 C5 110.9(10)
C23 C22 C21 120.4(11)
C5 C22 C21 123.1(10)
C24 C23 C22 117.6(9)
C24 C23 C7 122.7(10)
C22 C23 C7 109.5(10)
C24 C23 Cl4 109.3(12)
C22 C23 Cl4 97.7(12)
C7 C23 Cl4 94.0(11)
C46 C24 C23 121.3(10)
C46 C24 C25 113.8(10)
C23 C24 C25 120.8(10)
C26 C25 C48 108.5(12)
C26 C25 C24 110.1(11)
C48 C25 C24 98.8(9)
C26 C25 Cl5A 91.5(12)
C48 C25 Cl5A 107.5(12)
C24 C25 Cl5A 138.5(14)
C26 C25 Cl5 113.3(9)
C48 C25 Cl5 114.9(9)
C24 C25 Cl5 110.2(10)
Cl5A C25 Cl5 29.1(8)
C8 C26 C27 110.8(12)
C8 C26 C25 124.3(12)
C27 C26 C25 122.6(12)
C8 C26 Cl5A 139.2(12)
C27 C26 Cl5A 99.5(11)
C25 C26 Cl5A 46.8(8)
C28 C27 C26 101.6(11)
C28 C27 C50 115.7(13)
C26 C27 C50 115.2(10)
C28 C27 Cl6A 88.7(13)
C26 C27 Cl6A 132.7(13)
C50 C27 Cl6A 100.6(13)
C28 C27 Cl6 106.9(8)
C26 C27 Cl6 103.7(10)
C50 C27 Cl6 112.6(9)
Cl6A C27 Cl6 30.8(7)
C29 C28 C27 124.4(14)
C29 C28 C9 121.3(15)
C27 C28 C9 110.7(13)
C28 C29 C52 125.0(15)
C28 C29 C30 125.4(14)
C52 C29 C30 106.2(14)
C31 C30 C11 108.1(11)
C31 C30 C29 103.8(11)
C11 C30 C29 107.8(12)
C31 C30 Cl7 114.6(10)
C11 C30 Cl7 112.2(9)
C29 C30 Cl7 109.9(9)
C31 C30 Cl7A 90.3(12)
C11 C30 Cl7A 113.3(14)
C29 C30 Cl7A 129.6(14)
Cl7 C30 Cl7A 26.7(7)
C53 C31 C30 109.9(13)
C53 C31 C32 121.6(14)
C30 C31 C32 126.4(13)
C56 C32 C31 110.4(13)
C56 C32 C33 111.1(12)
C31 C32 C33 112.0(13)
C56 C32 Cl8 106.3(11)
C31 C32 Cl8 107.3(10)
C33 C32 Cl8 109.5(11)
C12 C33 C32 105.2(13)
C12 C33 C34 104.6(11)
C32 C33 C34 119.8(12)
C12 C33 Cl9 102.9(10)
C32 C33 Cl9 108.8(10)
C34 C33 Cl9 113.7(11)
C12 C33 Cl9A 120.3(16)
C32 C33 Cl9A 107.6(13)
C34 C33 Cl9A 100.4(17)
Cl9 C33 Cl9A 18.6(12)
C14 C34 C35 108.7(11)
C14 C34 C33 102.3(13)
C35 C34 C33 115.7(12)
C14 C34 Cl10 106.2(10)
C35 C34 Cl10 111.2(12)
C33 C34 Cl10 111.8(9)
C57 C35 C34 111.0(13)
C57 C35 C36 100.7(11)
C34 C35 C36 116.3(11)
C57 C35 Cl11 106.3(9)
C34 C35 Cl11 110.2(10)
C36 C35 Cl11 111.6(10)
C57 C35 C11A 107.9(16)
C34 C35 C11A 129.3(18)
C36 C35 C11A 86.2(16)
Cl11 C35 C11A 25.8(13)
C59 C36 C37 109.8(12)
C59 C36 C35 100.9(12)
C37 C36 C35 117.1(11)
C59 C36 Cl12 108.9(10)
C37 C36 Cl12 108.9(10)
C35 C36 Cl12 110.8(10)
C15 C37 C36 106.6(11)
C15 C37 C38 101.7(10)
C36 C37 C38 116.6(11)
C15 C37 Cl13 106.9(10)
C36 C37 Cl13 112.7(10)
C38 C37 Cl13 111.2(9)
C17 C38 C39 105.6(10)
C17 C38 C37 102.3(9)
C39 C38 C37 117.9(11)
C17 C38 Cl14 106.3(9)
C39 C38 Cl14 111.9(9)
C37 C38 Cl14 111.6(9)
C60 C39 C38 108.5(11)
C60 C39 C40 104.3(11)
C38 C39 C40 118.4(10)
C60 C39 Cl15 106.0(9)
C38 C39 Cl15 106.9(9)
C40 C39 Cl15 111.9(8)
C62 C40 C41 108.9(9)
C62 C40 C39 99.4(10)
C41 C40 C39 117.9(10)
C62 C40 Cl16 107.2(8)
C41 C40 Cl16 110.6(8)
C39 C40 Cl16 111.8(8)
C18 C41 C40 108.4(10)
C18 C41 C42 101.5(8)
C40 C41 C42 117.0(10)
C18 C41 Cl17 107.6(8)
C40 C41 Cl17 110.8(8)
C42 C41 Cl17 110.7(8)
C20 C42 C43 109.8(9)
C20 C42 C41 103.2(9)
C43 C42 C41 116.9(10)
C20 C42 Cl18 104.1(8)
C43 C42 Cl18 109.2(9)
C41 C42 Cl18 112.8(8)
C63 C43 C42 109.8(10)
C63 C43 C44 102.8(9)
C42 C43 C44 116.2(9)
C63 C43 Cl19 106.1(7)
C42 C43 Cl19 109.7(7)
C44 C43 Cl19 111.7(8)
C45 C44 C65 105.7(9)
C45 C44 C43 118.1(10)
C65 C44 C43 102.0(9)
C45 C44 C20A 120.9(14)
C65 C44 C20A 95.8(12)
C43 C44 C20A 109.7(13)
C45 C44 Cl20 107.2(8)
C65 C44 Cl20 112.4(8)
C43 C44 Cl20 111.4(7)
C20A C44 Cl20 18.2(9)
C21 C45 C46 115.4(10)
C21 C45 C44 121.3(9)
C46 C45 C44 117.1(10)
C21 C45 Cl21 93.0(11)
C46 C45 Cl21 100.1(11)
C44 C45 Cl21 102.1(10)
C24 C46 C45 122.6(11)
C24 C46 C47 108.7(10)
C45 C46 C47 123.5(10)
C66 C47 C48 110.9(10)
C66 C47 C46 107.8(9)
C48 C47 C46 101.6(10)
C66 C47 Cl22 114.1(8)
C48 C47 Cl22 107.1(8)
C46 C47 Cl22 114.7(9)
C49 C48 C25 124.7(12)
C49 C48 C47 121.6(11)
C25 C48 C47 111.1(11)
C48 C49 C68 123.8(11)
C48 C49 C50 123.9(12)
C68 C49 C50 109.5(11)
C51 C50 C49 102.2(11)
C51 C50 C27 111.9(13)
C49 C50 C27 113.9(11)
C51 C50 Cl23 108.3(9)
C49 C50 Cl23 106.9(10)
C27 C50 Cl23 112.9(9)
C69 C51 C52 122.3(14)
C69 C51 C50 110.6(12)
C52 C51 C50 126.3(13)
C51 C52 C53 112.4(11)
C51 C52 C29 106.2(12)
C53 C52 C29 103.2(12)
C51 C52 Cl24 110.6(9)
C53 C52 Cl24 112.3(10)
C29 C52 Cl24 111.9(8)
C51 C52 C24A 118.0(14)
C53 C52 C24A 86.8(12)
C29 C52 C24A 126.7(13)
Cl24 C52 C24A 26.3(8)
C31 C53 C54 121.9(14)
C31 C53 C52 112.3(12)
C54 C53 C52 124.4(13)
C53 C54 C55 109.4(12)
C53 C54 C70 115.1(13)
C55 C54 C70 103.2(11)
C53 C54 Cl25 110.9(10)
C55 C54 Cl25 107.0(11)
C70 C54 Cl25 110.7(9)
C72 C55 C56 121.0(14)
C72 C55 C54 112.5(13)
C56 C55 C54 124.5(13)
C57 C56 C55 117.7(12)
C57 C56 C32 122.8(13)
C55 C56 C32 118.2(14)
C58 C57 C56 118.9(13)
C58 C57 C35 113.3(14)
C56 C57 C35 126.5(13)
C57 C58 C73 123.1(13)
C57 C58 C59 110.7(13)
C73 C58 C59 122.9(13)
C60 C59 C58 118.1(14)
C60 C59 C36 126.4(15)
C58 C59 C36 113.4(13)
C59 C60 C61 120.3(13)
C59 C60 C39 127.4(13)
C61 C60 C39 109.7(12)
C62 C61 C74 122.5(13)
C62 C61 C60 111.1(12)
C74 C61 C60 121.4(13)
C61 C62 C63 120.7(12)
C61 C62 C40 113.6(12)
C63 C62 C40 124.6(11)
C62 C63 C64 118.0(11)
C62 C63 C43 126.9(11)
C64 C63 C43 113.5(10)
C65 C64 C75 122.3(10)
C65 C64 C63 109.9(10)
C75 C64 C63 123.8(11)
C64 C65 C66 120.7(11)
C64 C65 C44 110.8(9)
C66 C65 C44 124.7(10)
C65 C66 C67 118.9(10)
C65 C66 C47 117.4(10)
C67 C66 C47 121.9(9)
C76 C67 C66 120.4(10)
C76 C67 C68 119.6(11)
C66 C67 C68 119.4(11)
C69 C68 C67 111.9(11)
C69 C68 C49 102.0(10)
C67 C68 C49 110.9(10)
C69 C68 Cl26 111.7(9)
C67 C68 Cl26 109.0(8)
C49 C68 Cl26 111.2(9)
C51 C69 C70 125.7(14)
C51 C69 C68 110.8(12)
C70 C69 C68 122.9(12)
C69 C70 C71 112.2(12)
C69 C70 C54 110.9(13)
C71 C70 C54 104.7(12)
C69 C70 Cl27 102.1(10)
C71 C70 Cl27 115.8(11)
C54 C70 Cl27 111.3(9)
C69 C70 C27A 125.3(18)
C71 C70 C27A 97.0(18)
C54 C70 C27A 104.3(19)
Cl27 C70 C27A 24.3(13)
C72 C71 C76 107.0(10)
C72 C71 C70 105.8(11)
C76 C71 C70 116.6(11)
C72 C71 Cl28 110.4(9)
C76 C71 Cl28 103.4(8)
C70 C71 Cl28 113.4(9)
C55 C72 C73 121.0(12)
C55 C72 C71 113.2(12)
C73 C72 C71 123.0(11)
C58 C73 C72 116.4(12)
C58 C73 C74 118.2(12)
C72 C73 C74 121.1(12)
C61 C74 C73 118.3(12)
C61 C74 C75 118.9(11)
C73 C74 C75 114.8(11)
C64 C75 C76 117.9(11)
C64 C75 C74 116.1(10)
C76 C75 C74 124.1(11)
C67 C76 C75 119.0(10)
C67 C76 C71 122.4(11)
C75 C76 C71 117.6(11)

loop_
_geom_bond_atom_site_label_1
_geom_bond_atom_site_label_2
_geom_bond_distance
Cl1 C6 1.798(11)
Cl2 Cl2A 0.80(3)
Cl2 C7 1.864(14)
Cl2 Cl4 2.15(3)
Cl2A C7 1.735(19)
Cl3 Cl3A 0.86(3)
Cl3 C9 1.835(12)
Cl3A C9 1.81(2)
Cl4 C23 1.88(2)
Cl5 Cl5A 0.89(2)
Cl5 C25 1.834(14)
Cl5A C25 1.64(2)
Cl5A C26 2.25(3)
Cl6 Cl6A 0.99(2)
Cl6 C27 1.881(12)
Cl6A C27 1.86(3)
Cl7 Cl7A 0.91(3)
Cl7 C30 1.833(12)
Cl7A C30 2.02(3)
Cl8 Cl8A 1.03(3)
Cl8 C32 1.839(15)
Cl9 Cl9A 0.60(3)
Cl9 C33 1.780(16)
Cl9A C33 1.88(3)
Cl10 C34 1.795(16)
Cl11 C11A 0.93(5)
Cl11 C35 1.779(14)
C11A C35 2.11(4)
C11A Cl12 2.29(5)
Cl12 C36 1.780(14)
Cl13 C37 1.750(15)
Cl14 C38 1.778(13)
Cl15 C39 1.824(12)
Cl16 C40 1.799(11)
Cl17 C41 1.791(12)
Cl18 C42 1.817(13)
Cl19 C43 1.816(10)
Cl20 C20A 0.58(3)
Cl20 C44 1.838(13)
C20A C44 1.68(3)
Cl21 C45 1.86(2)
Cl22 C47 1.821(13)
Cl23 C50 1.844(14)
Cl24 C24A 0.90(3)
Cl24 C52 1.832(12)
C24A C52 2.04(3)
Cl25 C54 1.835(15)
Cl26 C68 1.823(13)
Cl27 C27A 0.79(4)
Cl27 C70 1.789(15)
C27A C70 1.93(5)
Cl28 C71 1.828(12)
C1 C10 1.392(16)
C1 C2 1.461(17)
C1 C6 1.495(18)
C2 C13 1.347(18)
C2 C3 1.461(15)
C3 C4 1.388(16)
C3 C16 1.408(16)
C4 C5 1.384(16)
C4 C19 1.444(13)
C5 C22 1.407(17)
C5 C6 1.498(14)
C6 C7 1.608(18)
C7 C8 1.475(18)
C7 C23 1.521(17)
C8 C26 1.339(17)
C8 C9 1.449(19)
C9 C28 1.497(19)
C9 C10 1.55(2)
C10 C11 1.375(19)
C11 C12 1.39(2)
C11 C30 1.498(18)
C12 C13 1.425(18)
C12 C33 1.55(2)
C13 C14 1.450(19)
C14 C15 1.335(17)
C14 C34 1.49(2)
C15 C16 1.423(19)
C15 C37 1.525(18)
C16 C17 1.424(15)
C17 C18 1.328(17)
C17 C38 1.532(17)
C18 C19 1.422(14)
C18 C41 1.494(15)
C19 C20 1.377(16)
C20 C21 1.406(15)
C20 C42 1.506(15)
C21 C45 1.411(15)
C21 C22 1.418(14)
C22 C23 1.404(15)
C23 C24 1.387(16)
C24 C46 1.380(15)
C24 C25 1.525(16)
C25 C26 1.495(19)
C25 C48 1.501(18)
C26 C27 1.481(19)
C27 C28 1.46(2)
C27 C50 1.546(19)
C28 C29 1.29(2)
C29 C52 1.522(19)
C29 C30 1.55(2)
C30 C31 1.49(2)
C31 C53 1.384(19)
C31 C32 1.56(2)
C32 C56 1.50(2)
C32 C33 1.59(2)
C33 C34 1.66(2)
C34 C35 1.523(19)
C35 C57 1.49(2)
C35 C36 1.75(2)
C36 C59 1.46(2)
C36 C37 1.57(2)
C37 C38 1.713(19)
C38 C39 1.578(19)
C39 C60 1.490(19)
C39 C40 1.673(19)
C40 C62 1.503(18)
C40 C41 1.547(18)
C41 C42 1.688(18)
C42 C43 1.564(17)
C43 C63 1.444(16)
C43 C44 1.640(16)
C44 C45 1.473(15)
C44 C65 1.541(17)
C45 C46 1.419(15)
C46 C47 1.532(16)
C47 C66 1.494(15)
C47 C48 1.524(16)
C48 C49 1.313(18)
C49 C68 1.504(18)
C49 C50 1.506(17)
C50 C51 1.46(2)
C51 C69 1.409(18)
C51 C52 1.460(19)
C52 C53 1.47(2)
C53 C54 1.46(2)
C54 C55 1.51(2)
C54 C70 1.65(2)
C55 C72 1.372(18)
C55 C56 1.406(19)
C56 C57 1.40(2)
C57 C58 1.385(19)
C58 C73 1.387(19)
C58 C59 1.41(2)
C59 C60 1.378(19)
C60 C61 1.411(19)
C61 C62 1.366(18)
C61 C74 1.405(17)
C62 C63 1.376(17)
C63 C64 1.420(15)
C64 C65 1.379(16)
C64 C75 1.395(16)
C65 C66 1.380(14)
C66 C67 1.422(16)
C67 C76 1.419(17)
C67 C68 1.492(15)
C68 C69 1.484(19)
C69 C70 1.48(2)
C70 C71 1.559(19)
C71 C72 1.50(2)
C71 C76 1.547(18)
C72 C73 1.408(18)
C73 C74 1.433(17)
C74 C75 1.446(17)
C75 C76 1.428(16)
